data_4342069
loop_
_publ_author_name
'M\"uller, Christoph'
'Koch, Alexander'
'G\"orls, Helmar'
'Krieck, Sven'
'Westerhausen, Matthias'

_publ_section_title
;
 Tris(pyrazolyl)methanides of the Alkaline Earth Metals: Influence of the
 Substitution Pattern on Stability and Degradation.
;
_journal_issue 2
_journal_name_full 'Inorganic chemistry'
_journal_page_first 635
_journal_page_last 645
_journal_paper_doi 10.1021/ic5025907
_journal_volume 54
_journal_year 2015
_chemical_formula_moiety 'C38 H54 N12 Sr, 4(C7 H8)'
_chemical_formula_sum 'C66 H86 N12 Sr'
_chemical_formula_weight 1135.09
_chemical_name_systematic
; 
 ? 
;
_space_group_IT_number 2
_symmetry_cell_setting triclinic
_symmetry_space_group_name_Hall '-P 1'
_symmetry_space_group_name_H-M 'P -1'
_atom_sites_solution_hydrogens geom
_atom_sites_solution_primary direct
_atom_sites_solution_secondary difmap
_audit_creation_method SHELXL-97
_cell_angle_alpha 84.439(1)
_cell_angle_beta 70.704(1)
_cell_angle_gamma 77.148(1)
_cell_formula_units_Z 1
_cell_length_a 10.8594(3)
_cell_length_b 10.8946(3)
_cell_length_c 14.2364(3)
_cell_measurement_temperature 133(2)
_cell_volume 1549.35(7)
_computing_cell_refinement DENZO
_computing_data_collection COLLECT
_computing_data_reduction DENZO
_computing_molecular_graphics SHELXTL/PC
_computing_publication_material SHELXL-97
_computing_structure_refinement 'SHELXL-97 (Sheldrick, 2008)'
_computing_structure_solution 'SHELXS-97 (Sheldrick, 2008)'
_diffrn_ambient_temperature 133(2)
_diffrn_measured_fraction_theta_full 0.969
_diffrn_measured_fraction_theta_max 0.969
_diffrn_measurement_device_type KappaCCD
_diffrn_measurement_method 'phi- + omega-scan'
_diffrn_radiation_monochromator graphite
_diffrn_radiation_source 'fine-focus sealed tube'
_diffrn_radiation_type MoK\a
_diffrn_radiation_wavelength 0.71073
_diffrn_reflns_av_R_equivalents 0.0242
_diffrn_reflns_av_sigmaI/netI 0.0355
_diffrn_reflns_limit_h_max 14
_diffrn_reflns_limit_h_min -14
_diffrn_reflns_limit_k_max 14
_diffrn_reflns_limit_k_min -13
_diffrn_reflns_limit_l_max 18
_diffrn_reflns_limit_l_min -18
_diffrn_reflns_number 10575
_diffrn_reflns_theta_full 27.61
_diffrn_reflns_theta_max 27.61
_diffrn_reflns_theta_min 2.03
_exptl_absorpt_coefficient_mu 0.920
_exptl_absorpt_correction_T_max 0.7456
_exptl_absorpt_correction_T_min 0.6486
_exptl_absorpt_correction_type multi-scan
_exptl_absorpt_process_details 'SADABS, Bruker-AXS, 2002'
_exptl_crystal_colour colourless
_exptl_crystal_density_diffrn 1.217
_exptl_crystal_density_method 'not measured'
_exptl_crystal_description prism
_exptl_crystal_F_000 604
_exptl_crystal_size_max 0.045
_exptl_crystal_size_mid 0.034
_exptl_crystal_size_min 0.034
_refine_diff_density_max 1.322
_refine_diff_density_min -0.547
_refine_diff_density_rms 0.072
_refine_ls_extinction_method none
_refine_ls_goodness_of_fit_ref 1.078
_refine_ls_hydrogen_treatment constr
_refine_ls_matrix_type full
_refine_ls_number_parameters 369
_refine_ls_number_reflns 6977
_refine_ls_number_restraints 0
_refine_ls_restrained_S_all 1.078
_refine_ls_R_factor_all 0.0537
_refine_ls_R_factor_gt 0.0496
_refine_ls_shift/su_max 0.010
_refine_ls_shift/su_mean 0.000
_refine_ls_structure_factor_coef Fsqd
_refine_ls_weighting_details 'calc w=1/[\s^2^(Fo^2^)+(0.0436P)^2^+2.6232P] where P=(Fo^2^+2Fc^2^)/3'
_refine_ls_weighting_scheme calc
_refine_ls_wR_factor_gt 0.1216
_refine_ls_wR_factor_ref 0.1256
_reflns_number_gt 6630
_reflns_number_total 6977
_reflns_threshold_expression >2sigma(I)
_cod_data_source_file ic5025907_si_002.cif
_cod_data_source_block FO5302
_cod_depositor_comments 'Adding full bibliography for 4342066--4342075.cif.'
_cod_database_code 4342069

loop_
_symmetry_equiv_pos_as_xyz
'x, y, z'
'-x, -y, -z'

loop_
_atom_site_label
_atom_site_type_symbol
_atom_site_fract_x
_atom_site_fract_y
_atom_site_fract_z
_atom_site_U_iso_or_equiv
_atom_site_adp_type
_atom_site_occupancy
_atom_site_symmetry_multiplicity
_atom_site_calc_flag
_atom_site_refinement_flags
Sr1 Sr 0.5000 0.0000 0.0000 0.01824(9) Uani 1 2 d S
N1 N 0.59449(19) 0.07381(18) 0.19383(14) 0.0186(4) Uani 1 1 d .
N2 N 0.5340(2) -0.01359(18) 0.17223(15) 0.0196(4) Uani 1 1 d .
N3 N 0.51678(19) 0.26197(18) 0.11104(14) 0.0185(4) Uani 1 1 d .
N4 N 0.4427(2) 0.22905(19) 0.05881(15) 0.0205(4) Uani 1 1 d .
N5 N 0.7239(2) 0.06758(18) -0.03080(15) 0.0201(4) Uani 1 1 d .
N6 N 0.73509(19) 0.14069(18) 0.03847(15) 0.0183(4) Uani 1 1 d .
C1 C 0.6304(2) 0.1809(2) 0.13060(17) 0.0197(4) Uani 1 1 d .
C2 C 0.6190(2) 0.0428(2) 0.28160(17) 0.0202(4) Uani 1 1 d .
C3 C 0.5748(2) -0.0673(2) 0.31837(17) 0.0217(5) Uani 1 1 d .
C4 C 0.5224(2) -0.0978(2) 0.24796(18) 0.0209(5) Uani 1 1 d .
C5 C 0.6821(3) 0.1211(3) 0.3246(2) 0.0303(6) Uani 1 1 d .
H5A H 0.7645 0.1366 0.2744 0.045 Uiso 1 1 calc R
H5B H 0.7027 0.0768 0.3825 0.045 Uiso 1 1 calc R
H5C H 0.6207 0.2017 0.3452 0.045 Uiso 1 1 calc R
C6 C 0.5827(3) -0.1403(3) 0.4117(2) 0.0337(6) Uani 1 1 d .
H6A H 0.6030 -0.0879 0.4546 0.051 Uiso 1 1 calc R
H6B H 0.6530 -0.2161 0.3947 0.051 Uiso 1 1 calc R
H6C H 0.4971 -0.1646 0.4470 0.051 Uiso 1 1 calc R
C7 C 0.4561(3) -0.2053(2) 0.2511(2) 0.0286(5) Uani 1 1 d .
H7A H 0.4461 -0.2122 0.1860 0.043 Uiso 1 1 calc R
H7B H 0.3680 -0.1906 0.3020 0.043 Uiso 1 1 calc R
H7C H 0.5106 -0.2836 0.2675 0.043 Uiso 1 1 calc R
C8 C 0.4719(2) 0.3852(2) 0.13586(18) 0.0211(5) Uani 1 1 d .
C9 C 0.3677(2) 0.4337(2) 0.09980(18) 0.0225(5) Uani 1 1 d .
C10 C 0.3529(2) 0.3331(2) 0.05277(18) 0.0218(5) Uani 1 1 d .
C11 C 0.5328(3) 0.4484(3) 0.1921(2) 0.0335(6) Uani 1 1 d .
H11A H 0.5808 0.3848 0.2280 0.050 Uiso 1 1 calc R
H11B H 0.4626 0.5059 0.2397 0.050 Uiso 1 1 calc R
H11C H 0.5951 0.4961 0.1455 0.050 Uiso 1 1 calc R
C12 C 0.2893(3) 0.5673(2) 0.1076(2) 0.0324(6) Uani 1 1 d .
H12A H 0.3508 0.6256 0.0859 0.049 Uiso 1 1 calc R
H12B H 0.2338 0.5835 0.1769 0.049 Uiso 1 1 calc R
H12C H 0.2323 0.5797 0.0652 0.049 Uiso 1 1 calc R
C13 C 0.2546(3) 0.3306(3) 0.0005(2) 0.0304(6) Uani 1 1 d .
H13A H 0.2821 0.2536 -0.0378 0.046 Uiso 1 1 calc R
H13B H 0.2509 0.4042 -0.0446 0.046 Uiso 1 1 calc R
H13C H 0.1664 0.3323 0.0497 0.046 Uiso 1 1 calc R
C14 C 0.8409(2) 0.0529(2) -0.10367(18) 0.0228(5) Uani 1 1 d .
C15 C 0.9286(2) 0.1148(2) -0.08307(19) 0.0237(5) Uani 1 1 d .
C16 C 0.8580(2) 0.1697(2) 0.00750(18) 0.0209(5) Uani 1 1 d .
C17 C 0.8629(3) -0.0213(3) -0.1932(2) 0.0328(6) Uani 1 1 d .
H17A H 0.7978 -0.0760 -0.1773 0.049 Uiso 1 1 calc R
H17B H 0.9532 -0.0730 -0.2126 0.049 Uiso 1 1 calc R
H17C H 0.8520 0.0366 -0.2484 0.049 Uiso 1 1 calc R
C18 C 1.0701(3) 0.1202(3) -0.1437(2) 0.0339(6) Uani 1 1 d .
H18A H 1.0789 0.2083 -0.1571 0.051 Uiso 1 1 calc R
H18B H 1.0935 0.0780 -0.2069 0.051 Uiso 1 1 calc R
H18C H 1.1300 0.0776 -0.1067 0.051 Uiso 1 1 calc R
C19 C 0.9009(3) 0.2479(3) 0.0659(2) 0.0303(6) Uani 1 1 d .
H19A H 0.8283 0.2727 0.1276 0.045 Uiso 1 1 calc R
H19B H 0.9235 0.3235 0.0266 0.045 Uiso 1 1 calc R
H19C H 0.9791 0.1993 0.0820 0.045 Uiso 1 1 calc R
C1TA C 0.0775(3) 0.6544(3) 0.6563(2) 0.0406(7) Uani 1 1 d .
H1TA H 0.0341 0.7264 0.6278 0.049 Uiso 1 1 calc R
C2TA C 0.0078(3) 0.6028(3) 0.7455(3) 0.0444(7) Uani 1 1 d .
H2TA H -0.0830 0.6390 0.7777 0.053 Uiso 1 1 calc R
C3TA C 0.0707(3) 0.4989(3) 0.7873(3) 0.0447(7) Uani 1 1 d .
H3TA H 0.0233 0.4639 0.8489 0.054 Uiso 1 1 calc R
C4TA C 0.2019(3) 0.4457(3) 0.7402(3) 0.0441(7) Uani 1 1 d .
H4TA H 0.2446 0.3733 0.7688 0.053 Uiso 1 1 calc R
C5TA C 0.2713(3) 0.4974(3) 0.6517(2) 0.0418(7) Uani 1 1 d .
H5TA H 0.3622 0.4608 0.6201 0.050 Uiso 1 1 calc R
C6TA C 0.2102(3) 0.6022(3) 0.6082(2) 0.0391(7) Uani 1 1 d .
C7TA C 0.2855(5) 0.6560(4) 0.5101(3) 0.0608(11) Uani 1 1 d .
H7TA H 0.3771 0.6532 0.5084 0.091 Uiso 1 1 calc R
H7TB H 0.2418 0.7435 0.5022 0.091 Uiso 1 1 calc R
H7TC H 0.2869 0.6064 0.4558 0.091 Uiso 1 1 calc R
C1TB C 0.0955(4) 0.1295(4) 0.5211(3) 0.0614(11) Uani 1 1 d .
H1TB H 0.0460 0.0718 0.5627 0.074 Uiso 1 1 calc R
C2TB C 0.1938(5) 0.0926(5) 0.4330(3) 0.0675(14) Uani 1 1 d .
H2TB H 0.2145 0.0073 0.4140 0.081 Uiso 1 1 calc R
C3TB C 0.2620(4) 0.1777(5) 0.3724(4) 0.0703(14) Uani 1 1 d .
H3TB H 0.3276 0.1513 0.3109 0.084 Uiso 1 1 calc R
C4TB C 0.2358(5) 0.3035(5) 0.4004(4) 0.0776(14) Uani 1 1 d .
H4TB H 0.2857 0.3614 0.3594 0.093 Uiso 1 1 calc R
C5TB C 0.1390(4) 0.3411(4) 0.4862(3) 0.0583(10) Uani 1 1 d .
H5TB H 0.1186 0.4270 0.5035 0.070 Uiso 1 1 calc R
C6TB C 0.0704(4) 0.2602(4) 0.5480(3) 0.0540(10) Uani 1 1 d .
C7TB C -0.0391(5) 0.3013(5) 0.6431(3) 0.0690(12) Uani 1 1 d .
H7TD H -0.0018 0.3313 0.6884 0.103 Uiso 1 1 calc R
H7TE H -0.0803 0.2299 0.6744 0.103 Uiso 1 1 calc R
H7TF H -0.1064 0.3695 0.6283 0.103 Uiso 1 1 calc R

loop_
_atom_site_aniso_label
_atom_site_aniso_U_11
_atom_site_aniso_U_22
_atom_site_aniso_U_33
_atom_site_aniso_U_23
_atom_site_aniso_U_13
_atom_site_aniso_U_12
Sr1 0.01999(15) 0.01778(15) 0.02124(16) -0.00246(11) -0.00967(11) -0.00692(11)
N1 0.0201(9) 0.0173(9) 0.0211(9) -0.0025(7) -0.0090(8) -0.0051(7)
N2 0.0218(9) 0.0171(9) 0.0233(10) -0.0010(7) -0.0099(8) -0.0066(7)
N3 0.0191(9) 0.0162(9) 0.0221(9) -0.0034(7) -0.0075(8) -0.0045(7)
N4 0.0188(9) 0.0206(9) 0.0249(10) -0.0025(8) -0.0095(8) -0.0047(8)
N5 0.0206(9) 0.0194(9) 0.0222(9) -0.0024(7) -0.0083(8) -0.0052(7)
N6 0.0173(9) 0.0175(9) 0.0236(9) -0.0006(7) -0.0098(8) -0.0057(7)
C1 0.0206(11) 0.0167(10) 0.0231(11) 0.0001(8) -0.0080(9) -0.0051(9)
C2 0.0200(11) 0.0217(11) 0.0195(11) -0.0041(9) -0.0076(9) -0.0020(9)
C3 0.0239(11) 0.0214(11) 0.0203(11) -0.0014(9) -0.0076(9) -0.0039(9)
C4 0.0216(11) 0.0177(11) 0.0227(11) -0.0014(9) -0.0062(9) -0.0033(9)
C5 0.0404(15) 0.0332(14) 0.0266(13) -0.0027(10) -0.0183(11) -0.0135(12)
C6 0.0473(17) 0.0319(14) 0.0259(13) 0.0048(11) -0.0161(12) -0.0113(12)
C7 0.0356(14) 0.0226(12) 0.0311(13) 0.0021(10) -0.0114(11) -0.0133(11)
C8 0.0220(11) 0.0172(11) 0.0224(11) -0.0026(9) -0.0031(9) -0.0057(9)
C9 0.0188(11) 0.0189(11) 0.0261(12) 0.0004(9) -0.0022(9) -0.0040(9)
C10 0.0186(11) 0.0215(11) 0.0241(11) 0.0005(9) -0.0051(9) -0.0047(9)
C11 0.0362(15) 0.0224(12) 0.0457(16) -0.0115(11) -0.0143(13) -0.0074(11)
C12 0.0278(13) 0.0206(12) 0.0430(16) -0.0002(11) -0.0073(12) 0.0005(10)
C13 0.0243(12) 0.0340(14) 0.0364(14) 0.0014(11) -0.0164(11) -0.0036(11)
C14 0.0207(11) 0.0213(11) 0.0251(12) 0.0002(9) -0.0074(9) -0.0020(9)
C15 0.0168(11) 0.0222(11) 0.0300(12) 0.0064(9) -0.0071(9) -0.0032(9)
C16 0.0186(11) 0.0179(10) 0.0296(12) 0.0061(9) -0.0125(9) -0.0059(8)
C17 0.0307(14) 0.0361(15) 0.0280(13) -0.0084(11) -0.0035(11) -0.0051(11)
C18 0.0210(12) 0.0350(15) 0.0398(15) 0.0087(12) -0.0034(11) -0.0074(11)
C19 0.0264(13) 0.0333(14) 0.0400(15) 0.0044(11) -0.0174(11) -0.0157(11)
C1TA 0.0505(18) 0.0376(16) 0.0408(16) -0.0030(13) -0.0217(14) -0.0117(14)
C2TA 0.0362(16) 0.0517(19) 0.0425(17) -0.0067(15) -0.0098(14) -0.0051(14)
C3TA 0.0420(17) 0.0498(19) 0.0396(17) 0.0031(14) -0.0092(14) -0.0113(15)
C4TA 0.0416(17) 0.0468(18) 0.0488(18) 0.0020(15) -0.0215(15) -0.0097(14)
C5TA 0.0335(15) 0.0523(19) 0.0422(17) -0.0094(14) -0.0108(13) -0.0121(14)
C6TA 0.0491(18) 0.0442(17) 0.0315(14) -0.0038(12) -0.0118(13) -0.0252(14)
C7TA 0.076(3) 0.073(3) 0.0393(19) 0.0036(18) -0.0126(18) -0.038(2)
C1TB 0.063(2) 0.067(3) 0.062(2) -0.018(2) -0.040(2) 0.008(2)
C2TB 0.066(3) 0.075(3) 0.063(3) -0.040(2) -0.042(2) 0.031(2)
C3TB 0.047(2) 0.096(4) 0.072(3) -0.034(3) -0.034(2) 0.016(2)
C4TB 0.054(2) 0.100(4) 0.085(3) -0.030(3) -0.036(2) 0.006(2)
C5TB 0.059(2) 0.059(2) 0.070(3) -0.010(2) -0.034(2) -0.0124(19)
C6TB 0.055(2) 0.066(2) 0.0406(18) -0.0247(17) -0.0293(16) 0.0194(18)
C7TB 0.074(3) 0.078(3) 0.052(2) -0.011(2) -0.021(2) -0.003(2)

loop_
_atom_type_symbol
_atom_type_description
_atom_type_scat_dispersion_real
_atom_type_scat_dispersion_imag
_atom_type_scat_source
C C 0.0033 0.0016 'International Tables Vol C Tables 4.2.6.8 and 6.1.1.4'
H H 0.0000 0.0000 'International Tables Vol C Tables 4.2.6.8 and 6.1.1.4'
N N 0.0061 0.0033 'International Tables Vol C Tables 4.2.6.8 and 6.1.1.4'
Sr Sr -1.5307 3.2498 'International Tables Vol C Tables 4.2.6.8 and 6.1.1.4'

loop_
_geom_angle_atom_site_label_1
_geom_angle_atom_site_label_2
_geom_angle_atom_site_label_3
_geom_angle
_geom_angle_site_symmetry_1
_geom_angle_site_symmetry_3
N2 Sr1 N2 180.0 2_655 .
N2 Sr1 N5 74.43(6) 2_655 2_655
N2 Sr1 N5 105.57(6) . 2_655
N2 Sr1 N5 105.57(6) 2_655 .
N2 Sr1 N5 74.43(6) . .
N5 Sr1 N5 180.0 2_655 .
N2 Sr1 N4 73.85(6) 2_655 2_655
N2 Sr1 N4 106.15(6) . 2_655
N5 Sr1 N4 73.28(6) 2_655 2_655
N5 Sr1 N4 106.72(6) . 2_655
N2 Sr1 N4 106.15(6) 2_655 .
N2 Sr1 N4 73.85(6) . .
N5 Sr1 N4 106.72(6) 2_655 .
N5 Sr1 N4 73.28(6) . .
N4 Sr1 N4 180.0 2_655 .
C2 N1 N2 110.23(19) . .
C2 N1 C1 124.89(19) . .
N2 N1 C1 124.85(19) . .
C4 N2 N1 105.49(19) . .
C4 N2 Sr1 135.31(15) . .
N1 N2 Sr1 118.58(14) . .
C8 N3 N4 109.83(19) . .
C8 N3 C1 124.81(19) . .
N4 N3 C1 125.23(18) . .
C10 N4 N3 105.73(19) . .
C10 N4 Sr1 135.94(16) . .
N3 N4 Sr1 118.32(14) . .
C14 N5 N6 105.72(19) . .
C14 N5 Sr1 135.49(16) . .
N6 N5 Sr1 118.75(14) . .
C16 N6 N5 109.91(19) . .
C16 N6 C1 125.3(2) . .
N5 N6 C1 124.76(18) . .
N3 C1 N1 111.96(19) . .
N3 C1 N6 111.05(19) . .
N1 C1 N6 111.00(18) . .
N1 C2 C3 108.1(2) . .
N1 C2 C5 122.2(2) . .
C3 C2 C5 129.7(2) . .
C2 C3 C4 104.8(2) . .
C2 C3 C6 128.1(2) . .
C4 C3 C6 127.1(2) . .
N2 C4 C3 111.4(2) . .
N2 C4 C7 120.3(2) . .
C3 C4 C7 128.2(2) . .
C2 C5 H5A 109.5 . .
C2 C5 H5B 109.5 . .
H5A C5 H5B 109.5 . .
C2 C5 H5C 109.5 . .
H5A C5 H5C 109.5 . .
H5B C5 H5C 109.5 . .
C3 C6 H6A 109.5 . .
C3 C6 H6B 109.5 . .
H6A C6 H6B 109.5 . .
C3 C6 H6C 109.5 . .
H6A C6 H6C 109.5 . .
H6B C6 H6C 109.5 . .
C4 C7 H7A 109.5 . .
C4 C7 H7B 109.5 . .
H7A C7 H7B 109.5 . .
C4 C7 H7C 109.5 . .
H7A C7 H7C 109.5 . .
H7B C7 H7C 109.5 . .
N3 C8 C9 108.2(2) . .
N3 C8 C11 122.4(2) . .
C9 C8 C11 129.4(2) . .
C8 C9 C10 105.1(2) . .
C8 C9 C12 126.9(2) . .
C10 C9 C12 128.0(2) . .
N4 C10 C9 111.1(2) . .
N4 C10 C13 120.0(2) . .
C9 C10 C13 128.9(2) . .
C8 C11 H11A 109.5 . .
C8 C11 H11B 109.5 . .
H11A C11 H11B 109.5 . .
C8 C11 H11C 109.5 . .
H11A C11 H11C 109.5 . .
H11B C11 H11C 109.5 . .
C9 C12 H12A 109.5 . .
C9 C12 H12B 109.5 . .
H12A C12 H12B 109.5 . .
C9 C12 H12C 109.5 . .
H12A C12 H12C 109.5 . .
H12B C12 H12C 109.5 . .
C10 C13 H13A 109.5 . .
C10 C13 H13B 109.5 . .
H13A C13 H13B 109.5 . .
C10 C13 H13C 109.5 . .
H13A C13 H13C 109.5 . .
H13B C13 H13C 109.5 . .
N5 C14 C15 111.3(2) . .
N5 C14 C17 120.0(2) . .
C15 C14 C17 128.7(2) . .
C16 C15 C14 104.9(2) . .
C16 C15 C18 126.4(2) . .
C14 C15 C18 128.6(2) . .
N6 C16 C15 108.2(2) . .
N6 C16 C19 123.0(2) . .
C15 C16 C19 128.8(2) . .
C14 C17 H17A 109.5 . .
C14 C17 H17B 109.5 . .
H17A C17 H17B 109.5 . .
C14 C17 H17C 109.5 . .
H17A C17 H17C 109.5 . .
H17B C17 H17C 109.5 . .
C15 C18 H18A 109.5 . .
C15 C18 H18B 109.5 . .
H18A C18 H18B 109.5 . .
C15 C18 H18C 109.5 . .
H18A C18 H18C 109.5 . .
H18B C18 H18C 109.5 . .
C16 C19 H19A 109.5 . .
C16 C19 H19B 109.5 . .
H19A C19 H19B 109.5 . .
C16 C19 H19C 109.5 . .
H19A C19 H19C 109.5 . .
H19B C19 H19C 109.5 . .
C2TA C1TA C6TA 120.7(3) . .
C2TA C1TA H1TA 119.6 . .
C6TA C1TA H1TA 119.6 . .
C3TA C2TA C1TA 119.8(3) . .
C3TA C2TA H2TA 120.1 . .
C1TA C2TA H2TA 120.1 . .
C4TA C3TA C2TA 120.2(3) . .
C4TA C3TA H3TA 119.9 . .
C2TA C3TA H3TA 119.9 . .
C3TA C4TA C5TA 120.0(3) . .
C3TA C4TA H4TA 120.0 . .
C5TA C4TA H4TA 120.0 . .
C4TA C5TA C6TA 120.9(3) . .
C4TA C5TA H5TA 119.6 . .
C6TA C5TA H5TA 119.6 . .
C5TA C6TA C1TA 118.4(3) . .
C5TA C6TA C7TA 120.6(3) . .
C1TA C6TA C7TA 121.0(3) . .
C6TA C7TA H7TA 109.5 . .
C6TA C7TA H7TB 109.5 . .
H7TA C7TA H7TB 109.5 . .
C6TA C7TA H7TC 109.5 . .
H7TA C7TA H7TC 109.5 . .
H7TB C7TA H7TC 109.5 . .
C2TB C1TB C6TB 117.4(5) . .
C2TB C1TB H1TB 121.3 . .
C6TB C1TB H1TB 121.3 . .
C3TB C2TB C1TB 120.7(4) . .
C3TB C2TB H2TB 119.7 . .
C1TB C2TB H2TB 119.7 . .
C2TB C3TB C4TB 120.7(4) . .
C2TB C3TB H3TB 119.6 . .
C4TB C3TB H3TB 119.6 . .
C5TB C4TB C3TB 119.1(5) . .
C5TB C4TB H4TB 120.4 . .
C3TB C4TB H4TB 120.4 . .
C6TB C5TB C4TB 121.9(4) . .
C6TB C5TB H5TB 119.1 . .
C4TB C5TB H5TB 119.1 . .
C5TB C6TB C1TB 120.1(4) . .
C5TB C6TB C7TB 122.3(4) . .
C1TB C6TB C7TB 117.4(4) . .
C6TB C7TB H7TD 109.5 . .
C6TB C7TB H7TE 109.5 . .
H7TD C7TB H7TE 109.5 . .
C6TB C7TB H7TF 109.5 . .
H7TD C7TB H7TF 109.5 . .
H7TE C7TB H7TF 109.5 . .

loop_
_geom_bond_atom_site_label_1
_geom_bond_atom_site_label_2
_geom_bond_distance
_geom_bond_site_symmetry_2
Sr1 N2 2.5833(19) 2_655
Sr1 N2 2.5833(19) .
Sr1 N5 2.584(2) 2_655
Sr1 N5 2.584(2) .
Sr1 N4 2.586(2) 2_655
Sr1 N4 2.586(2) .
N1 C2 1.358(3) .
N1 N2 1.379(3) .
N1 C1 1.446(3) .
N2 C4 1.338(3) .
N3 C8 1.361(3) .
N3 N4 1.380(3) .
N3 C1 1.440(3) .
N4 C10 1.337(3) .
N5 C14 1.337(3) .
N5 N6 1.377(3) .
N6 C16 1.359(3) .
N6 C1 1.452(3) .
C2 C3 1.383(3) .
C2 C5 1.488(3) .
C3 C4 1.402(3) .
C3 C6 1.499(3) .
C4 C7 1.495(3) .
C5 H5A 0.9800 .
C5 H5B 0.9800 .
C5 H5C 0.9800 .
C6 H6A 0.9800 .
C6 H6B 0.9800 .
C6 H6C 0.9800 .
C7 H7A 0.9800 .
C7 H7B 0.9800 .
C7 H7C 0.9800 .
C8 C9 1.375(3) .
C8 C11 1.486(3) .
C9 C10 1.402(3) .
C9 C12 1.508(3) .
C10 C13 1.495(3) .
C11 H11A 0.9800 .
C11 H11B 0.9800 .
C11 H11C 0.9800 .
C12 H12A 0.9800 .
C12 H12B 0.9800 .
C12 H12C 0.9800 .
C13 H13A 0.9800 .
C13 H13B 0.9800 .
C13 H13C 0.9800 .
C14 C15 1.399(3) .
C14 C17 1.499(4) .
C15 C16 1.378(4) .
C15 C18 1.504(3) .
C16 C19 1.485(3) .
C17 H17A 0.9800 .
C17 H17B 0.9800 .
C17 H17C 0.9800 .
C18 H18A 0.9800 .
C18 H18B 0.9800 .
C18 H18C 0.9800 .
C19 H19A 0.9800 .
C19 H19B 0.9800 .
C19 H19C 0.9800 .
C1TA C2TA 1.384(5) .
C1TA C6TA 1.388(5) .
C1TA H1TA 0.9500 .
C2TA C3TA 1.377(5) .
C2TA H2TA 0.9500 .
C3TA C4TA 1.375(5) .
C3TA H3TA 0.9500 .
C4TA C5TA 1.377(5) .
C4TA H4TA 0.9500 .
C5TA C6TA 1.388(5) .
C5TA H5TA 0.9500 .
C6TA C7TA 1.504(5) .
C7TA H7TA 0.9800 .
C7TA H7TB 0.9800 .
C7TA H7TC 0.9800 .
C1TB C2TB 1.377(6) .
C1TB C6TB 1.454(6) .
C1TB H1TB 0.9500 .
C2TB C3TB 1.371(7) .
C2TB H2TB 0.9500 .
C3TB C4TB 1.406(7) .
C3TB H3TB 0.9500 .
C4TB C5TB 1.350(6) .
C4TB H4TB 0.9500 .
C5TB C6TB 1.346(6) .
C5TB H5TB 0.9500 .
C6TB C7TB 1.504(5) .
C7TB H7TD 0.9800 .
C7TB H7TE 0.9800 .
C7TB H7TF 0.9800 .
